data_7008864
loop_
_publ_author_name
'Weisheit, Thomas'
'Escudero, Daniel'
'Petzold, Holm'
'G\"orls, Helmar'
'Gonz\'alez, Leticia'
'Weigand, Wolfgang'

_publ_section_title
;
 Photochemical behavior of (diphosphine)(\h(2)-tolane)Pt(0) complexes.
 Part A: Experimental considerations in solution and in the solid state.
;
_journal_issue 40
_journal_name_full 'Dalton transactions (Cambridge, England : 2003)'
_journal_page_first 9493
_journal_page_last 9504
_journal_paper_doi 10.1039/b925562a
_journal_volume 39
_journal_year 2010
_chemical_formula_moiety 'C44 H32 Br2 P2 Pt'
_chemical_formula_sum 'C44 H32 Br2 P2 Pt'
_chemical_formula_weight 977.55
_chemical_name_systematic
;
?
;
_space_group_IT_number 2
_symmetry_cell_setting triclinic
_symmetry_space_group_name_Hall '-P 1'
_symmetry_space_group_name_H-M 'P -1'
_atom_sites_solution_hydrogens geom
_atom_sites_solution_primary direct
_atom_sites_solution_secondary difmap
_audit_creation_method SHELXL-97
_cell_angle_alpha 100.791(2)
_cell_angle_beta 96.609(2)
_cell_angle_gamma 107.566(2)
_cell_formula_units_Z 2
_cell_length_a 10.7128(4)
_cell_length_b 11.4086(4)
_cell_length_c 16.6238(6)
_cell_measurement_reflns_used 11771
_cell_measurement_temperature 183(2)
_cell_measurement_theta_max 27.47
_cell_measurement_theta_min 3.15
_cell_volume 1870.52(12)
_computing_cell_refinement DENZO
_computing_data_collection COLLECT
_computing_data_reduction DENZO
_computing_molecular_graphics SHELXTL/PC
_computing_publication_material SHELXL-97
_computing_structure_refinement 'SHELXL-97 (Sheldrick, 1997)'
_computing_structure_solution 'SHELXS-97 (Sheldrick, 1990)'
_diffrn_ambient_temperature 183(2)
_diffrn_measured_fraction_theta_full 0.914
_diffrn_measured_fraction_theta_max 0.914
_diffrn_measurement_device_type KappaCCD
_diffrn_measurement_method 'phi- + omega-scan'
_diffrn_radiation_monochromator graphite
_diffrn_radiation_source 'fine-focus sealed tube'
_diffrn_radiation_type MoK\a
_diffrn_radiation_wavelength 0.71073
_diffrn_reflns_av_R_equivalents 0.0485
_diffrn_reflns_av_sigmaI/netI 0.0563
_diffrn_reflns_limit_h_max 13
_diffrn_reflns_limit_h_min -13
_diffrn_reflns_limit_k_max 14
_diffrn_reflns_limit_k_min -14
_diffrn_reflns_limit_l_max 21
_diffrn_reflns_limit_l_min -19
_diffrn_reflns_number 11771
_diffrn_reflns_theta_full 27.47
_diffrn_reflns_theta_max 27.47
_diffrn_reflns_theta_min 3.15
_exptl_absorpt_coefficient_mu 6.003
_exptl_absorpt_correction_type none
_exptl_crystal_colour yellow
_exptl_crystal_density_diffrn 1.736
_exptl_crystal_density_method 'not measured'
_exptl_crystal_description prism
_exptl_crystal_F_000 948
_exptl_crystal_size_max 0.04
_exptl_crystal_size_mid 0.04
_exptl_crystal_size_min 0.04
_refine_diff_density_max 1.396
_refine_diff_density_min -1.646
_refine_diff_density_rms 0.185
_refine_ls_extinction_method none
_refine_ls_goodness_of_fit_ref 1.048
_refine_ls_hydrogen_treatment constr
_refine_ls_matrix_type full
_refine_ls_number_parameters 442
_refine_ls_number_reflns 7820
_refine_ls_number_restraints 0
_refine_ls_restrained_S_all 1.048
_refine_ls_R_factor_all 0.0577
_refine_ls_R_factor_gt 0.0482
_refine_ls_shift/su_max 0.001
_refine_ls_shift/su_mean 0.000
_refine_ls_structure_factor_coef Fsqd
_refine_ls_weighting_details 'calc w=1/[\s^2^(Fo^2^)+(0.0815P)^2^+1.4693P] where P=(Fo^2^+2Fc^2^)/3'
_refine_ls_weighting_scheme calc
_refine_ls_wR_factor_gt 0.1184
_refine_ls_wR_factor_ref 0.1268
_reflns_number_gt 6807
_reflns_number_total 7820
_reflns_threshold_expression >2sigma(I)
_cod_data_source_file B925562A.TXT
_cod_data_source_block FO3143
_cod_depositor_comments
;
The following automatic conversions were performed:
'_exptl_absorpt_correction_type' value 'NONE' changed to 'none' according
to '/home/saulius/struct/CIF-dictionaries/cif_core.dic' dictionary named
'cif_core.dic' version 2.4.1 from 2010-06-29.

Automatic conversion script
Id: cif_fix_enum 1527 2010-12-29 10:47:43Z saulius 
;
_cod_database_code 7008864

loop_
_symmetry_equiv_pos_as_xyz
'x, y, z'
'-x, -y, -z'

loop_
_atom_site_label
_atom_site_type_symbol
_atom_site_fract_x
_atom_site_fract_y
_atom_site_fract_z
_atom_site_U_iso_or_equiv
_atom_site_adp_type
_atom_site_occupancy
_atom_site_symmetry_multiplicity
_atom_site_calc_flag
_atom_site_refinement_flags
_atom_site_disorder_assembly
_atom_site_disorder_group
Pt Pt -0.000412(19) 0.007918(18) 0.277066(12) 0.02760(9) Uani 1 1 d . . .
Br1 Br 0.43871(9) -0.22540(8) 0.57797(5) 0.0635(2) Uani 1 1 d . . .
Br2 Br -0.35213(15) -0.66138(9) -0.01940(8) 0.1094(5) Uani 1 1 d . . .
P1 P 0.09888(14) 0.21324(13) 0.34340(9) 0.0285(3) Uani 1 1 d . . .
P2 P -0.15106(14) 0.07615(13) 0.21064(9) 0.0283(3) Uani 1 1 d . . .
C1 C -0.0179(6) -0.1771(5) 0.2414(4) 0.0322(11) Uani 1 1 d . . .
C2 C 0.0821(6) -0.1234(5) 0.3025(4) 0.0327(12) Uani 1 1 d . . .
C3 C 0.1732(6) -0.1464(6) 0.3648(4) 0.0331(12) Uani 1 1 d . . .
C4 C 0.2518(7) -0.0498(6) 0.4312(4) 0.0435(15) Uani 1 1 d . . .
H4A H 0.2515 0.0339 0.4333 0.052 Uiso 1 1 calc R . .
C5 C 0.3308(8) -0.0715(7) 0.4947(4) 0.0493(17) Uani 1 1 d . . .
H5A H 0.3822 -0.0043 0.5406 0.059 Uiso 1 1 calc R . .
C6 C 0.3336(7) -0.1930(7) 0.4903(4) 0.0446(15) Uani 1 1 d . . .
C7 C 0.2642(8) -0.2884(7) 0.4241(5) 0.056(2) Uani 1 1 d . . .
H7A H 0.2708 -0.3704 0.4206 0.067 Uiso 1 1 calc R . .
C8 C 0.1833(8) -0.2667(6) 0.3613(5) 0.0499(17) Uani 1 1 d . . .
H8A H 0.1340 -0.3344 0.3153 0.060 Uiso 1 1 calc R . .
C9 C -0.0973(6) -0.2950(5) 0.1805(4) 0.0351(12) Uani 1 1 d . . .
C10 C -0.2301(7) -0.3143(6) 0.1489(4) 0.0436(15) Uani 1 1 d . . .
H10A H -0.2687 -0.2518 0.1678 0.052 Uiso 1 1 calc R . .
C11 C -0.3057(8) -0.4226(7) 0.0906(5) 0.0575(19) Uani 1 1 d . . .
H11A H -0.3965 -0.4355 0.0700 0.069 Uiso 1 1 calc R . .
C12 C -0.2502(10) -0.5110(7) 0.0626(5) 0.064(2) Uani 1 1 d . . .
C13 C -0.1177(9) -0.4942(7) 0.0900(5) 0.057(2) Uani 1 1 d . . .
H13A H -0.0790 -0.5552 0.0681 0.069 Uiso 1 1 calc R . .
C14 C -0.0429(8) -0.3863(7) 0.1503(4) 0.0476(16) Uani 1 1 d . . .
H14A H 0.0473 -0.3748 0.1713 0.057 Uiso 1 1 calc R . .
C15 C -0.0211(6) 0.2967(5) 0.3326(3) 0.0309(11) Uani 1 1 d . . .
C16 C -0.0087(6) 0.4127(6) 0.3822(4) 0.0413(14) Uani 1 1 d . . .
H16A H 0.0617 0.4504 0.4289 0.050 Uiso 1 1 calc R . .
C17 C -0.0974(7) 0.4744(6) 0.3646(5) 0.0465(15) Uani 1 1 d . . .
H17A H -0.0890 0.5531 0.4000 0.056 Uiso 1 1 calc R . .
C18 C -0.1985(7) 0.4223(6) 0.2955(4) 0.0429(14) Uani 1 1 d . . .
H18A H -0.2575 0.4664 0.2823 0.051 Uiso 1 1 calc R . .
C19 C -0.2133(6) 0.3040(6) 0.2450(4) 0.0391(13) Uani 1 1 d . . .
H19A H -0.2822 0.2680 0.1972 0.047 Uiso 1 1 calc R . .
C20 C -0.1272(6) 0.2393(5) 0.2648(4) 0.0307(11) Uani 1 1 d . . .
C21 C 0.1778(6) 0.2644(5) 0.4526(3) 0.0302(11) Uani 1 1 d . . .
C22 C 0.1229(7) 0.1945(6) 0.5074(4) 0.0398(13) Uani 1 1 d . . .
H22A H 0.0411 0.1266 0.4884 0.048 Uiso 1 1 calc R . .
C23 C 0.1865(7) 0.2230(7) 0.5897(4) 0.0462(15) Uani 1 1 d . . .
H23A H 0.1479 0.1740 0.6265 0.055 Uiso 1 1 calc R . .
C24 C 0.3030(7) 0.3198(7) 0.6182(4) 0.0447(15) Uani 1 1 d . . .
H24A H 0.3470 0.3364 0.6741 0.054 Uiso 1 1 calc R . .
C25 C 0.3578(7) 0.3943(7) 0.5664(4) 0.0460(15) Uani 1 1 d . . .
H25A H 0.4370 0.4648 0.5874 0.055 Uiso 1 1 calc R . .
C26 C 0.2963(6) 0.3658(6) 0.4828(4) 0.0411(14) Uani 1 1 d . . .
H26A H 0.3352 0.4156 0.4465 0.049 Uiso 1 1 calc R . .
C27 C 0.2291(6) 0.2908(5) 0.2899(3) 0.0319(11) Uani 1 1 d . . .
C28 C 0.3183(6) 0.2306(6) 0.2689(4) 0.0394(13) Uani 1 1 d . . .
H28A H 0.3115 0.1523 0.2832 0.047 Uiso 1 1 calc R . .
C29 C 0.4182(7) 0.2830(8) 0.2271(5) 0.0549(18) Uani 1 1 d . . .
H29A H 0.4791 0.2402 0.2131 0.066 Uiso 1 1 calc R . .
C30 C 0.4299(8) 0.3957(8) 0.2059(5) 0.059(2) Uani 1 1 d . . .
H30A H 0.4983 0.4309 0.1771 0.071 Uiso 1 1 calc R . .
C31 C 0.3407(9) 0.4584(8) 0.2268(5) 0.064(2) Uani 1 1 d . . .
H31A H 0.3486 0.5371 0.2130 0.077 Uiso 1 1 calc R . .
C32 C 0.2403(7) 0.4052(7) 0.2679(5) 0.0489(16) Uani 1 1 d . . .
H32A H 0.1784 0.4472 0.2813 0.059 Uiso 1 1 calc R . .
C33 C -0.1396(6) 0.0829(6) 0.1029(4) 0.0357(12) Uani 1 1 d . . .
C34 C -0.0621(8) 0.1927(7) 0.0840(4) 0.0476(16) Uani 1 1 d . . .
H34A H -0.0223 0.2681 0.1264 0.057 Uiso 1 1 calc R . .
C35 C -0.0437(10) 0.1910(10) 0.0028(5) 0.066(2) Uani 1 1 d . . .
H35A H 0.0072 0.2663 -0.0106 0.079 Uiso 1 1 calc R . .
C36 C -0.0982(9) 0.0819(10) -0.0585(5) 0.063(2) Uani 1 1 d . . .
H36A H -0.0831 0.0817 -0.1138 0.076 Uiso 1 1 calc R . .
C37 C -0.1742(8) -0.0268(10) -0.0406(4) 0.060(2) Uani 1 1 d . . .
H37A H -0.2134 -0.1016 -0.0836 0.072 Uiso 1 1 calc R . .
C38 C -0.1942(7) -0.0280(8) 0.0410(4) 0.0472(16) Uani 1 1 d . . .
H38A H -0.2447 -0.1039 0.0539 0.057 Uiso 1 1 calc R . .
C39 C -0.3284(6) -0.0023(5) 0.2079(4) 0.0334(12) Uani 1 1 d . . .
C40 C -0.4282(7) 0.0028(7) 0.1481(4) 0.0459(15) Uani 1 1 d . . .
H40A H -0.4048 0.0436 0.1045 0.055 Uiso 1 1 calc R . .
C41 C -0.5602(7) -0.0510(7) 0.1520(5) 0.0530(18) Uani 1 1 d . . .
H41A H -0.6273 -0.0478 0.1106 0.064 Uiso 1 1 calc R . .
C42 C -0.5959(7) -0.1094(8) 0.2149(5) 0.0558(19) Uani 1 1 d . . .
H42A H -0.6871 -0.1452 0.2179 0.067 Uiso 1 1 calc R . .
C43 C -0.4973(8) -0.1153(8) 0.2739(5) 0.0562(19) Uani 1 1 d . . .
H43A H -0.5213 -0.1565 0.3172 0.067 Uiso 1 1 calc R . .
C44 C -0.3632(7) -0.0617(6) 0.2705(4) 0.0429(14) Uani 1 1 d . . .
H44A H -0.2963 -0.0663 0.3114 0.051 Uiso 1 1 calc R . .

loop_
_atom_site_aniso_label
_atom_site_aniso_U_11
_atom_site_aniso_U_22
_atom_site_aniso_U_33
_atom_site_aniso_U_23
_atom_site_aniso_U_13
_atom_site_aniso_U_12
Pt 0.03038(13) 0.02728(13) 0.02713(12) 0.00828(8) 0.00249(8) 0.01227(9)
Br1 0.0650(5) 0.0692(5) 0.0602(5) 0.0259(4) -0.0127(4) 0.0300(4)
Br2 0.1278(10) 0.0534(5) 0.1046(8) -0.0313(5) -0.0523(8) 0.0258(6)
P1 0.0282(7) 0.0283(6) 0.0306(7) 0.0085(5) 0.0037(5) 0.0111(5)
P2 0.0304(7) 0.0316(7) 0.0265(6) 0.0084(5) 0.0030(5) 0.0154(6)
C1 0.037(3) 0.031(3) 0.032(3) 0.009(2) 0.006(2) 0.016(2)
C2 0.038(3) 0.030(3) 0.033(3) 0.009(2) 0.008(2) 0.014(2)
C3 0.032(3) 0.036(3) 0.037(3) 0.015(2) 0.008(2) 0.015(2)
C4 0.052(4) 0.040(3) 0.040(3) 0.009(3) -0.001(3) 0.022(3)
C5 0.056(4) 0.047(4) 0.043(4) 0.003(3) -0.007(3) 0.025(3)
C6 0.041(3) 0.058(4) 0.040(3) 0.022(3) -0.004(3) 0.024(3)
C7 0.061(4) 0.035(3) 0.068(5) 0.017(3) -0.013(4) 0.017(3)
C8 0.056(4) 0.035(3) 0.053(4) 0.009(3) -0.014(3) 0.017(3)
C9 0.047(3) 0.027(3) 0.029(3) 0.004(2) 0.001(2) 0.014(2)
C10 0.047(4) 0.035(3) 0.047(4) 0.010(3) 0.002(3) 0.013(3)
C11 0.055(4) 0.045(4) 0.059(4) 0.007(3) -0.009(4) 0.007(3)
C12 0.091(6) 0.032(3) 0.051(4) -0.003(3) -0.019(4) 0.015(4)
C13 0.086(6) 0.042(4) 0.048(4) 0.004(3) -0.003(4) 0.034(4)
C14 0.055(4) 0.044(4) 0.046(4) 0.009(3) 0.006(3) 0.022(3)
C15 0.035(3) 0.027(2) 0.033(3) 0.009(2) 0.006(2) 0.012(2)
C16 0.040(3) 0.036(3) 0.045(3) 0.002(3) 0.003(3) 0.014(3)
C17 0.050(4) 0.038(3) 0.052(4) -0.001(3) 0.006(3) 0.024(3)
C18 0.042(3) 0.038(3) 0.055(4) 0.007(3) 0.006(3) 0.025(3)
C19 0.039(3) 0.042(3) 0.040(3) 0.010(3) 0.002(3) 0.021(3)
C20 0.034(3) 0.030(3) 0.035(3) 0.012(2) 0.010(2) 0.016(2)
C21 0.034(3) 0.032(3) 0.029(3) 0.007(2) 0.005(2) 0.018(2)
C22 0.044(3) 0.037(3) 0.042(3) 0.012(3) 0.012(3) 0.014(3)
C23 0.060(4) 0.054(4) 0.036(3) 0.017(3) 0.015(3) 0.028(3)
C24 0.056(4) 0.055(4) 0.027(3) 0.005(3) 0.002(3) 0.030(3)
C25 0.042(3) 0.052(4) 0.036(3) 0.003(3) -0.004(3) 0.013(3)
C26 0.041(3) 0.044(3) 0.033(3) 0.014(3) 0.000(3) 0.007(3)
C27 0.032(3) 0.033(3) 0.028(3) 0.010(2) 0.001(2) 0.008(2)
C28 0.036(3) 0.046(3) 0.039(3) 0.011(3) 0.008(2) 0.019(3)
C29 0.039(4) 0.073(5) 0.053(4) 0.012(4) 0.016(3) 0.017(3)
C30 0.049(4) 0.073(5) 0.054(4) 0.025(4) 0.021(3) 0.007(4)
C31 0.073(5) 0.056(4) 0.066(5) 0.036(4) 0.019(4) 0.011(4)
C32 0.053(4) 0.047(4) 0.055(4) 0.022(3) 0.017(3) 0.020(3)
C33 0.043(3) 0.044(3) 0.032(3) 0.015(2) 0.006(2) 0.027(3)
C34 0.063(4) 0.050(4) 0.045(4) 0.021(3) 0.020(3) 0.031(3)
C35 0.094(6) 0.090(6) 0.058(5) 0.051(5) 0.047(5) 0.063(5)
C36 0.071(5) 0.118(8) 0.037(4) 0.037(4) 0.024(4) 0.068(5)
C37 0.056(4) 0.099(6) 0.031(3) 0.007(4) -0.004(3) 0.043(5)
C38 0.051(4) 0.066(4) 0.032(3) 0.010(3) 0.002(3) 0.033(3)
C39 0.031(3) 0.031(3) 0.039(3) 0.004(2) 0.005(2) 0.014(2)
C40 0.043(4) 0.048(4) 0.045(4) 0.004(3) -0.004(3) 0.021(3)
C41 0.037(3) 0.051(4) 0.064(5) -0.002(3) -0.010(3) 0.019(3)
C42 0.031(3) 0.058(4) 0.066(5) -0.001(4) 0.010(3) 0.006(3)
C43 0.050(4) 0.060(4) 0.047(4) 0.006(3) 0.013(3) 0.004(4)
C44 0.041(3) 0.046(3) 0.036(3) 0.004(3) 0.004(3) 0.011(3)

loop_
_atom_type_symbol
_atom_type_description
_atom_type_scat_dispersion_real
_atom_type_scat_dispersion_imag
_atom_type_scat_source
C C 0.0033 0.0016 'International Tables Vol C Tables 4.2.6.8 and 6.1.1.4'
H H 0.0000 0.0000 'International Tables Vol C Tables 4.2.6.8 and 6.1.1.4'
P P 0.1023 0.0942 'International Tables Vol C Tables 4.2.6.8 and 6.1.1.4'
Br Br -0.2901 2.4595 'International Tables Vol C Tables 4.2.6.8 and 6.1.1.4'
Pt Pt -1.7033 8.3905 'International Tables Vol C Tables 4.2.6.8 and 6.1.1.4'

loop_
_geom_angle_atom_site_label_1
_geom_angle_atom_site_label_2
_geom_angle_atom_site_label_3
_geom_angle
_geom_angle_site_symmetry_1
_geom_angle_site_symmetry_3
_geom_angle_publ_flag
C1 Pt C2 37.1(2) . . ?
C1 Pt P1 156.50(17) . . ?
C2 Pt P1 119.81(17) . . ?
C1 Pt P2 118.07(17) . . ?
C2 Pt P2 155.17(17) . . ?
P1 Pt P2 85.00(5) . . ?
C21 P1 C15 105.5(3) . . ?
C21 P1 C27 103.9(3) . . ?
C15 P1 C27 103.2(3) . . ?
C21 P1 Pt 123.06(19) . . ?
C15 P1 Pt 108.89(18) . . ?
C27 P1 Pt 110.47(19) . . ?
C33 P2 C39 104.5(3) . . ?
C33 P2 C20 104.9(3) . . ?
C39 P2 C20 101.8(3) . . ?
C33 P2 Pt 116.0(2) . . ?
C39 P2 Pt 119.0(2) . . ?
C20 P2 Pt 108.87(18) . . ?
C2 C1 C9 145.9(6) . . ?
C2 C1 Pt 71.9(3) . . ?
C9 C1 Pt 142.2(4) . . ?
C1 C2 C3 144.4(6) . . ?
C1 C2 Pt 70.9(4) . . ?
C3 C2 Pt 142.8(4) . . ?
C4 C3 C8 117.1(6) . . ?
C4 C3 C2 120.9(6) . . ?
C8 C3 C2 121.9(5) . . ?
C5 C4 C3 121.9(6) . . ?
C5 C4 H4A 119.0 . . ?
C3 C4 H4A 119.0 . . ?
C4 C5 C6 118.8(6) . . ?
C4 C5 H5A 120.6 . . ?
C6 C5 H5A 120.6 . . ?
C7 C6 C5 121.0(6) . . ?
C7 C6 Br1 119.5(5) . . ?
C5 C6 Br1 119.4(5) . . ?
C6 C7 C8 119.9(6) . . ?
C6 C7 H7A 120.1 . . ?
C8 C7 H7A 120.1 . . ?
C7 C8 C3 121.0(6) . . ?
C7 C8 H8A 119.5 . . ?
C3 C8 H8A 119.5 . . ?
C14 C9 C10 118.3(6) . . ?
C14 C9 C1 122.0(6) . . ?
C10 C9 C1 119.6(6) . . ?
C11 C10 C9 120.7(7) . . ?
C11 C10 H10A 119.6 . . ?
C9 C10 H10A 119.6 . . ?
C12 C11 C10 119.7(8) . . ?
C12 C11 H11A 120.1 . . ?
C10 C11 H11A 120.1 . . ?
C11 C12 C13 121.6(7) . . ?
C11 C12 Br2 120.6(7) . . ?
C13 C12 Br2 117.7(6) . . ?
C12 C13 C14 118.3(7) . . ?
C12 C13 H13A 120.8 . . ?
C14 C13 H13A 120.8 . . ?
C9 C14 C13 121.2(7) . . ?
C9 C14 H14A 119.4 . . ?
C13 C14 H14A 119.4 . . ?
C16 C15 C20 119.7(5) . . ?
C16 C15 P1 124.7(5) . . ?
C20 C15 P1 115.4(4) . . ?
C17 C16 C15 120.7(6) . . ?
C17 C16 H16A 119.6 . . ?
C15 C16 H16A 119.6 . . ?
C16 C17 C18 120.3(6) . . ?
C16 C17 H17A 119.8 . . ?
C18 C17 H17A 119.8 . . ?
C17 C18 C19 119.7(6) . . ?
C17 C18 H18A 120.2 . . ?
C19 C18 H18A 120.2 . . ?
C20 C19 C18 120.0(6) . . ?
C20 C19 H19A 120.0 . . ?
C18 C19 H19A 120.0 . . ?
C19 C20 C15 119.4(5) . . ?
C19 C20 P2 123.2(5) . . ?
C15 C20 P2 117.3(4) . . ?
C22 C21 C26 118.5(5) . . ?
C22 C21 P1 118.5(5) . . ?
C26 C21 P1 122.9(5) . . ?
C21 C22 C23 120.5(6) . . ?
C21 C22 H22A 119.7 . . ?
C23 C22 H22A 119.7 . . ?
C24 C23 C22 120.7(6) . . ?
C24 C23 H23A 119.7 . . ?
C22 C23 H23A 119.7 . . ?
C23 C24 C25 120.4(6) . . ?
C23 C24 H24A 119.8 . . ?
C25 C24 H24A 119.8 . . ?
C24 C25 C26 119.7(6) . . ?
C24 C25 H25A 120.1 . . ?
C26 C25 H25A 120.1 . . ?
C21 C26 C25 120.1(6) . . ?
C21 C26 H26A 119.9 . . ?
C25 C26 H26A 119.9 . . ?
C28 C27 C32 118.8(6) . . ?
C28 C27 P1 117.6(5) . . ?
C32 C27 P1 123.6(5) . . ?
C27 C28 C29 120.7(7) . . ?
C27 C28 H28A 119.7 . . ?
C29 C28 H28A 119.7 . . ?
C30 C29 C28 120.7(7) . . ?
C30 C29 H29A 119.7 . . ?
C28 C29 H29A 119.7 . . ?
C29 C30 C31 119.5(7) . . ?
C29 C30 H30A 120.2 . . ?
C31 C30 H30A 120.2 . . ?
C32 C31 C30 119.6(8) . . ?
C32 C31 H31A 120.2 . . ?
C30 C31 H31A 120.2 . . ?
C31 C32 C27 120.7(7) . . ?
C31 C32 H32A 119.6 . . ?
C27 C32 H32A 119.6 . . ?
C38 C33 C34 119.9(6) . . ?
C38 C33 P2 118.8(5) . . ?
C34 C33 P2 120.7(5) . . ?
C35 C34 C33 119.4(8) . . ?
C35 C34 H34A 120.3 . . ?
C33 C34 H34A 120.3 . . ?
C36 C35 C34 120.8(8) . . ?
C36 C35 H35A 119.6 . . ?
C34 C35 H35A 119.6 . . ?
C37 C36 C35 120.3(7) . . ?
C37 C36 H36A 119.8 . . ?
C35 C36 H36A 119.8 . . ?
C36 C37 C38 120.2(8) . . ?
C36 C37 H37A 119.9 . . ?
C38 C37 H37A 119.9 . . ?
C33 C38 C37 119.4(8) . . ?
C33 C38 H38A 120.3 . . ?
C37 C38 H38A 120.3 . . ?
C44 C39 C40 119.4(6) . . ?
C44 C39 P2 117.8(5) . . ?
C40 C39 P2 122.7(5) . . ?
C41 C40 C39 120.4(7) . . ?
C41 C40 H40A 119.8 . . ?
C39 C40 H40A 119.8 . . ?
C42 C41 C40 120.6(7) . . ?
C42 C41 H41A 119.7 . . ?
C40 C41 H41A 119.7 . . ?
C41 C42 C43 119.1(7) . . ?
C41 C42 H42A 120.4 . . ?
C43 C42 H42A 120.4 . . ?
C42 C43 C44 120.8(7) . . ?
C42 C43 H43A 119.6 . . ?
C44 C43 H43A 119.6 . . ?
C39 C44 C43 119.7(7) . . ?
C39 C44 H44A 120.2 . . ?
C43 C44 H44A 120.2 . . ?

loop_
_geom_bond_atom_site_label_1
_geom_bond_atom_site_label_2
_geom_bond_distance
_geom_bond_site_symmetry_2
_geom_bond_publ_flag
Pt C1 2.027(6) . ?
Pt C2 2.039(6) . ?
Pt P1 2.2569(14) . ?
Pt P2 2.2583(14) . ?
Br1 C6 1.899(6) . ?
Br2 C12 1.909(7) . ?
P1 C21 1.818(6) . ?
P1 C15 1.828(6) . ?
P1 C27 1.831(6) . ?
P2 C33 1.823(6) . ?
P2 C39 1.831(6) . ?
P2 C20 1.837(6) . ?
C1 C2 1.295(8) . ?
C1 C9 1.469(8) . ?
C2 C3 1.454(8) . ?
C3 C4 1.384(9) . ?
C3 C8 1.400(9) . ?
C4 C5 1.382(9) . ?
C4 H4A 0.9500 . ?
C5 C6 1.383(10) . ?
C5 H5A 0.9500 . ?
C6 C7 1.350(10) . ?
C7 C8 1.386(9) . ?
C7 H7A 0.9500 . ?
C8 H8A 0.9500 . ?
C9 C14 1.383(9) . ?
C9 C10 1.395(9) . ?
C10 C11 1.375(10) . ?
C10 H10A 0.9500 . ?
C11 C12 1.355(12) . ?
C11 H11A 0.9500 . ?
C12 C13 1.384(13) . ?
C13 C14 1.386(10) . ?
C13 H13A 0.9500 . ?
C14 H14A 0.9500 . ?
C15 C16 1.381(8) . ?
C15 C20 1.403(8) . ?
C16 C17 1.378(9) . ?
C16 H16A 0.9500 . ?
C17 C18 1.384(10) . ?
C17 H17A 0.9500 . ?
C18 C19 1.402(9) . ?
C18 H18A 0.9500 . ?
C19 C20 1.392(8) . ?
C19 H19A 0.9500 . ?
C21 C22 1.386(8) . ?
C21 C26 1.397(8) . ?
C22 C23 1.389(9) . ?
C22 H22A 0.9500 . ?
C23 C24 1.356(10) . ?
C23 H23A 0.9500 . ?
C24 C25 1.377(10) . ?
C24 H24A 0.9500 . ?
C25 C26 1.402(8) . ?
C25 H25A 0.9500 . ?
C26 H26A 0.9500 . ?
C27 C28 1.375(9) . ?
C27 C32 1.395(9) . ?
C28 C29 1.388(10) . ?
C28 H28A 0.9500 . ?
C29 C30 1.370(12) . ?
C29 H29A 0.9500 . ?
C30 C31 1.393(13) . ?
C30 H30A 0.9500 . ?
C31 C32 1.387(11) . ?
C31 H31A 0.9500 . ?
C32 H32A 0.9500 . ?
C33 C38 1.389(10) . ?
C33 C34 1.392(10) . ?
C34 C35 1.384(10) . ?
C34 H34A 0.9500 . ?
C35 C36 1.370(14) . ?
C35 H35A 0.9500 . ?
C36 C37 1.369(13) . ?
C36 H36A 0.9500 . ?
C37 C38 1.400(10) . ?
C37 H37A 0.9500 . ?
C38 H38A 0.9500 . ?
C39 C44 1.372(9) . ?
C39 C40 1.396(9) . ?
C40 C41 1.376(10) . ?
C40 H40A 0.9500 . ?
C41 C42 1.372(12) . ?
C41 H41A 0.9500 . ?
C42 C43 1.382(12) . ?
C42 H42A 0.9500 . ?
C43 C44 1.393(10) . ?
C43 H43A 0.9500 . ?
C44 H44A 0.9500 . ?
